data_7107780
loop_
_publ_author_name
'Sarah Robinson'
'Jonathan McMaster'
'William Lewis'
'Alexander J. Blake'
'Stephen T. Liddle'

_publ_section_title
;
 Alkali-metal mediated reactivity of a diaminobromoborane: mono- and
 bis-borylation of naphthalene versus boryl lithium or hydroborane
 formation
;
_journal_name_full Chem.Commun.
_journal_page_first 5769
_journal_paper_doi 10.1039/c2cc31758c
_journal_volume 48
_journal_year 2012
_chemical_formula_moiety 'C36 H50 B BR N2, C7 H8'
_chemical_formula_sum 'C43 H58 B Br N2'
_chemical_formula_weight 693.63
_chemical_name_systematic
;
?
;
_space_group_IT_number 15
_symmetry_cell_setting monoclinic
_symmetry_space_group_name_Hall '-C 2yc'
_symmetry_space_group_name_H-M 'C 1 2/c 1'
_atom_sites_solution_hydrogens 'geom, Me from difmap'
_atom_sites_solution_primary heavy
_atom_sites_solution_secondary difmap
_audit_creation_method 'enCIFer editing of SHELXL97 CIF output'
_cell_angle_alpha 90.00
_cell_angle_beta 91.785(2)
_cell_angle_gamma 90.00
_cell_formula_units_Z 4
_cell_length_a 17.3321(7)
_cell_length_b 10.0841(4)
_cell_length_c 22.7728(10)
_cell_measurement_reflns_used 6889
_cell_measurement_temperature 150(2)
_cell_measurement_theta_max 26.60
_cell_measurement_theta_min 2.34
_cell_volume 3978.3(3)
_computing_cell_refinement 'Bruker SAINT version 6.36a (Bruker, 2000)'
_computing_data_collection 'Bruker SMART version 5.625 (Bruker, 2001)'
_computing_data_reduction 'Bruker SAINT; Bruker SHELXTL (Bruker, 2001)'
_computing_molecular_graphics 'Bruker SHELXTL'
_computing_publication_material 'enCIFer(Allen et al.,2004);PLATON(Spek,2003)'
_computing_structure_refinement 'SHELXL-97 (Sheldrick, 1997)'
_computing_structure_solution 'Bruker SHELXTL'
_diffrn_ambient_temperature 150(2)
_diffrn_measured_fraction_theta_full 0.995
_diffrn_measured_fraction_theta_max 0.982
_diffrn_measurement_device_type 'Bruker SMART 1000 CCD diffractometer'
_diffrn_measurement_method '\w rotation with narrow frames'
_diffrn_radiation_monochromator graphite
_diffrn_radiation_source 'normal-focus sealed tube'
_diffrn_radiation_type MoK\a
_diffrn_radiation_wavelength 0.71073
_diffrn_reflns_av_R_equivalents 0.0409
_diffrn_reflns_av_sigmaI/netI 0.0393
_diffrn_reflns_limit_h_max 21
_diffrn_reflns_limit_h_min -22
_diffrn_reflns_limit_k_max 12
_diffrn_reflns_limit_k_min -11
_diffrn_reflns_limit_l_max 28
_diffrn_reflns_limit_l_min -29
_diffrn_reflns_number 23033
_diffrn_reflns_theta_full 26.00
_diffrn_reflns_theta_max 27.41
_diffrn_reflns_theta_min 2.52
_diffrn_standards_decay_% 0
_diffrn_standards_number 0
_exptl_absorpt_coefficient_mu 1.063
_exptl_absorpt_correction_T_max 0.73
_exptl_absorpt_correction_T_min 0.69
_exptl_absorpt_correction_type multi-scan
_exptl_absorpt_process_details '(SADABS; Bruker, 2001)'
_exptl_crystal_colour colourless
_exptl_crystal_density_diffrn 1.158
_exptl_crystal_density_method 'not measured'
_exptl_crystal_description block
_exptl_crystal_F_000 1480
_exptl_crystal_size_max 0.38
_exptl_crystal_size_mid 0.33
_exptl_crystal_size_min 0.31
_refine_diff_density_max 0.759
_refine_diff_density_min -0.466
_refine_diff_density_rms 0.060
_refine_ls_extinction_method none
_refine_ls_goodness_of_fit_ref 1.053
_refine_ls_hydrogen_treatment constr
_refine_ls_matrix_type full
_refine_ls_number_parameters 188
_refine_ls_number_reflns 4440
_refine_ls_number_restraints 0
_refine_ls_restrained_S_all 1.053
_refine_ls_R_factor_all 0.0567
_refine_ls_R_factor_gt 0.0419
_refine_ls_shift/su_max 0.000
_refine_ls_shift/su_mean 0.000
_refine_ls_structure_factor_coef Fsqd
_refine_ls_weighting_details 'calc w=1/[\s^2^(Fo^2^)+(0.0614P)^2^+2.0030P] where P=(Fo^2^+2Fc^2^)/3'
_refine_ls_weighting_scheme calc
_refine_ls_wR_factor_gt 0.1059
_refine_ls_wR_factor_ref 0.1106
_reflns_number_gt 3541
_reflns_number_total 4440
_reflns_threshold_expression I>2\s(I)
_cod_data_source_file c2cc31758c.txt
_cod_data_source_block bsrbrb
_cod_original_sg_symbol_H-M C2/c
_cod_database_code 7107780

loop_
_symmetry_equiv_pos_as_xyz
'x, y, z'
'-x, y, -z+1/2'
'x+1/2, y+1/2, z'
'-x+1/2, y+1/2, -z+1/2'
'-x, -y, -z'
'x, -y, z-1/2'
'-x+1/2, -y+1/2, -z'
'x+1/2, -y+1/2, z-1/2'

loop_
_atom_site_label
_atom_site_type_symbol
_atom_site_fract_x
_atom_site_fract_y
_atom_site_fract_z
_atom_site_U_iso_or_equiv
_atom_site_adp_type
_atom_site_occupancy
_atom_site_symmetry_multiplicity
_atom_site_calc_flag
_atom_site_refinement_flags
Br1 Br 0.0000 0.04079(3) 0.7500 0.03428(13) Uani 1 2 d S
B1 B 0.0000 0.2314(3) 0.7500 0.0196(6) Uani 1 2 d S
N1 N -0.05595(9) 0.31379(16) 0.77618(7) 0.0212(4) Uani 1 1 d .
C1 C -0.03358(11) 0.44631(18) 0.76644(9) 0.0208(4) Uani 1 1 d .
C2 C -0.06726(12) 0.56387(19) 0.78420(10) 0.0257(5) Uani 1 1 d .
H2 H -0.1121 0.5636 0.8071 0.031 Uiso 1 1 calc R
C3 C -0.03307(12) 0.6825(2) 0.76725(10) 0.0303(5) Uani 1 1 d .
H3 H -0.0547 0.7645 0.7791 0.036 Uiso 1 1 calc R
C4 C -0.12405(11) 0.28393(19) 0.80882(9) 0.0206(4) Uani 1 1 d .
C5 C -0.19676(11) 0.2908(2) 0.77944(9) 0.0227(4) Uani 1 1 d .
C6 C -0.26239(12) 0.2683(2) 0.81200(9) 0.0262(4) Uani 1 1 d .
C7 C -0.25672(12) 0.23904(19) 0.87241(9) 0.0240(4) Uani 1 1 d .
C8 C -0.18387(12) 0.2314(2) 0.89945(9) 0.0265(5) Uani 1 1 d .
C9 C -0.11623(12) 0.2535(2) 0.86852(9) 0.0252(4) Uani 1 1 d .
C10 C -0.20354(12) 0.3207(2) 0.71378(9) 0.0285(5) Uani 1 1 d .
H10 H -0.1591 0.3791 0.7041 0.034 Uiso 1 1 calc R
C11 C -0.27762(14) 0.3950(3) 0.69544(11) 0.0374(6) Uani 1 1 d .
H11A H -0.3222 0.3366 0.7001 0.056 Uiso 1 1 calc R
H11B H -0.2749 0.4222 0.6542 0.056 Uiso 1 1 calc R
H11C H -0.2831 0.4737 0.7202 0.056 Uiso 1 1 calc R
C12 C -0.19621(16) 0.1930(3) 0.67742(11) 0.0454(6) Uani 1 1 d .
H12A H -0.1487 0.1463 0.6895 0.068 Uiso 1 1 calc R
H12B H -0.1944 0.2156 0.6356 0.068 Uiso 1 1 calc R
H12C H -0.2408 0.1357 0.6839 0.068 Uiso 1 1 calc R
C13 C -0.32937(12) 0.2197(2) 0.90772(9) 0.0273(5) Uani 1 1 d .
H13 H -0.3129 0.2103 0.9500 0.033 Uiso 1 1 calc R
C14 C -0.38263(15) 0.3403(3) 0.90257(12) 0.0444(7) Uani 1 1 d .
H14A H -0.4032 0.3477 0.8621 0.067 Uiso 1 1 calc R
H14B H -0.3534 0.4207 0.9129 0.067 Uiso 1 1 calc R
H14C H -0.4254 0.3299 0.9294 0.067 Uiso 1 1 calc R
C15 C -0.37268(13) 0.0930(3) 0.88969(11) 0.0361(5) Uani 1 1 d .
H15A H -0.3890 0.0988 0.8482 0.054 Uiso 1 1 calc R
H15B H -0.4182 0.0828 0.9138 0.054 Uiso 1 1 calc R
H15C H -0.3386 0.0163 0.8955 0.054 Uiso 1 1 calc R
C16 C -0.03753(13) 0.2487(3) 0.90080(10) 0.0365(6) Uani 1 1 d .
H16 H 0.0030 0.2649 0.8713 0.044 Uiso 1 1 calc R
C17 C -0.03100(16) 0.3585(3) 0.94731(13) 0.0489(7) Uani 1 1 d .
H17A H -0.0390 0.4450 0.9285 0.073 Uiso 1 1 calc R
H17B H 0.0204 0.3558 0.9664 0.073 Uiso 1 1 calc R
H17C H -0.0703 0.3448 0.9768 0.073 Uiso 1 1 calc R
C18 C -0.02262(18) 0.1115(3) 0.92814(13) 0.0545(8) Uani 1 1 d .
H18A H -0.0616 0.0933 0.9574 0.082 Uiso 1 1 calc R
H18B H 0.0289 0.1099 0.9472 0.082 Uiso 1 1 calc R
H18C H -0.0256 0.0437 0.8973 0.082 Uiso 1 1 calc R

loop_
_atom_site_aniso_label
_atom_site_aniso_U_11
_atom_site_aniso_U_22
_atom_site_aniso_U_33
_atom_site_aniso_U_23
_atom_site_aniso_U_13
_atom_site_aniso_U_12
Br1 0.0375(2) 0.01831(15) 0.0477(2) 0.000 0.01121(15) 0.000
B1 0.0211(16) 0.0176(14) 0.0202(16) 0.000 0.0036(12) 0.000
N1 0.0192(8) 0.0197(8) 0.0251(9) 0.0008(7) 0.0055(7) -0.0004(6)
C1 0.0194(10) 0.0206(9) 0.0223(10) -0.0006(8) -0.0022(8) -0.0020(7)
C2 0.0188(10) 0.0247(10) 0.0339(12) -0.0027(9) 0.0037(8) 0.0003(7)
C3 0.0222(11) 0.0201(10) 0.0489(14) -0.0034(9) 0.0044(10) 0.0028(8)
C4 0.0194(10) 0.0200(9) 0.0227(10) -0.0004(8) 0.0046(8) -0.0025(7)
C5 0.0219(10) 0.0241(9) 0.0223(10) -0.0005(8) 0.0028(8) -0.0026(8)
C6 0.0235(11) 0.0312(10) 0.0240(11) -0.0012(9) 0.0030(8) -0.0051(8)
C7 0.0245(11) 0.0257(10) 0.0222(10) -0.0013(8) 0.0081(8) -0.0030(8)
C8 0.0255(11) 0.0307(10) 0.0235(11) 0.0001(9) 0.0049(8) -0.0012(8)
C9 0.0210(11) 0.0301(10) 0.0244(11) 0.0003(9) 0.0018(8) 0.0015(8)
C10 0.0231(10) 0.0416(12) 0.0207(11) 0.0039(9) 0.0020(8) -0.0085(9)
C11 0.0332(13) 0.0472(14) 0.0319(13) 0.0100(11) 0.0010(10) -0.0003(11)
C12 0.0476(15) 0.0619(17) 0.0263(13) -0.0075(12) -0.0036(11) 0.0070(13)
C13 0.0241(11) 0.0373(11) 0.0211(10) -0.0006(9) 0.0079(8) -0.0036(9)
C14 0.0398(14) 0.0426(13) 0.0521(16) 0.0006(12) 0.0235(12) 0.0054(11)
C15 0.0284(12) 0.0438(12) 0.0369(13) -0.0023(11) 0.0121(10) -0.0102(10)
C16 0.0204(11) 0.0618(16) 0.0273(12) 0.0086(11) 0.0013(9) 0.0045(10)
C17 0.0395(15) 0.0576(17) 0.0486(16) 0.0058(14) -0.0118(12) -0.0139(12)
C18 0.0524(17) 0.0615(18) 0.0487(17) -0.0016(14) -0.0162(13) 0.0253(14)

loop_
_atom_type_symbol
_atom_type_description
_atom_type_scat_dispersion_real
_atom_type_scat_dispersion_imag
_atom_type_scat_source
C C 0.0033 0.0016 'International Tables Vol C Tables 4.2.6.8 and 6.1.1.4'
H H 0.0000 0.0000 'International Tables Vol C Tables 4.2.6.8 and 6.1.1.4'
B B 0.0013 0.0007 'International Tables Vol C Tables 4.2.6.8 and 6.1.1.4'
N N 0.0061 0.0033 'International Tables Vol C Tables 4.2.6.8 and 6.1.1.4'
Br Br -0.2901 2.4595 'International Tables Vol C Tables 4.2.6.8 and 6.1.1.4'

loop_
_geom_angle_atom_site_label_1
_geom_angle_atom_site_label_2
_geom_angle_atom_site_label_3
_geom_angle
_geom_angle_site_symmetry_1
_geom_angle_site_symmetry_3
N1 B1 N1 108.5(2) 2_556 .
N1 B1 Br1 125.75(11) 2_556 .
N1 B1 Br1 125.75(11) . .
C1 N1 B1 107.04(16) . .
C1 N1 C4 120.72(15) . .
B1 N1 C4 132.22(17) . .
C2 C1 C1 121.27(11) . 2_556
C2 C1 N1 130.03(18) . .
C1 C1 N1 108.69(10) 2_556 .
C1 C2 C3 117.77(18) . .
C2 C3 C3 120.94(12) . 2_556
C9 C4 C5 122.08(17) . .
C9 C4 N1 119.36(18) . .
C5 C4 N1 118.53(17) . .
C6 C5 C4 118.11(18) . .
C6 C5 C10 120.90(18) . .
C4 C5 C10 120.99(17) . .
C5 C6 C7 121.34(19) . .
C8 C7 C6 118.66(18) . .
C8 C7 C13 120.81(18) . .
C6 C7 C13 120.52(19) . .
C7 C8 C9 122.02(19) . .
C4 C9 C8 117.78(19) . .
C4 C9 C16 122.20(18) . .
C8 C9 C16 119.98(19) . .
C5 C10 C11 113.68(17) . .
C5 C10 C12 110.89(19) . .
C11 C10 C12 110.2(2) . .
C7 C13 C14 111.31(18) . .
C7 C13 C15 111.77(17) . .
C14 C13 C15 110.7(2) . .
C9 C16 C17 110.8(2) . .
C9 C16 C18 111.1(2) . .
C17 C16 C18 111.3(2) . .

loop_
_geom_bond_atom_site_label_1
_geom_bond_atom_site_label_2
_geom_bond_distance
_geom_bond_site_symmetry_2
Br1 B1 1.922(3) .
B1 N1 1.422(2) 2_556
B1 N1 1.422(2) .
N1 C1 1.411(2) .
N1 C4 1.446(2) .
C1 C2 1.387(3) .
C1 C1 1.403(4) 2_556
C2 C3 1.395(3) .
C3 C3 1.410(4) 2_556
C4 C9 1.396(3) .
C4 C5 1.410(3) .
C5 C6 1.396(3) .
C5 C10 1.526(3) .
C6 C7 1.407(3) .
C7 C8 1.390(3) .
C7 C13 1.527(3) .
C8 C9 1.404(3) .
C9 C16 1.530(3) .
C10 C11 1.533(3) .
C10 C12 1.539(4) .
C13 C14 1.530(3) .
C13 C15 1.531(3) .
C16 C17 1.534(4) .
C16 C18 1.536(4) .
